data_7041127
loop_
_publ_author_name
'Zhang, Ru-Xia'
'Chang, Yi-Xin'
'Shen, Hai-Yun'
'Wang, Wen-Min'
'Zhou, Xiao-Pu'
'Wang, Ni-Ni'
'Cui, Jian-Zhong'
'Gao, Hong-Ling'

_publ_section_title
;
 Modulation of the relaxation dynamics of linear-shaped tetranuclear
 rare-earth clusters through utilizing different solvents.
;
_journal_issue 47
_journal_name_full 'Dalton transactions (Cambridge, England : 2003)'
_journal_page_first 19117
_journal_page_last 19126
_journal_paper_doi 10.1039/c6dt03500k
_journal_volume 45
_journal_year 2016
_chemical_formula_moiety 'C152 H122 N10 O24 Y4, 2(C H2 Cl2), 2(C2 H3 N), C2 H5 N O, H2 O'
_chemical_formula_sum 'C160 H139 Cl4 N13 O26 Y4'
_chemical_formula_weight 3157.28
_chemical_name_systematic
;
 ? 
;
_space_group_crystal_system monoclinic
_space_group_IT_number 14
_space_group_name_Hall '-P 2yn'
_space_group_name_H-M_alt 'P 1 21/n 1'
_symmetry_space_group_name_Hall '-P 2yn'
_symmetry_space_group_name_H-M 'P 1 21/n 1'
_atom_sites_solution_hydrogens geom
_atom_sites_solution_primary direct
_audit_creation_date 2016-09-29
_audit_creation_method
;
Olex2 1.2
(compiled 2016.09.09 svn.r3337 for OlexSys, GUI svn.r5227)
;
_audit_update_record
;
2016-11-04 deposited with the CCDC.
2016-11-07 downloaded from the CCDC.
;
_cell_angle_alpha 90
_cell_angle_beta 99.194(2)
_cell_angle_gamma 90
_cell_formula_units_Z 2
_cell_length_a 14.4182(13)
_cell_length_b 27.226(2)
_cell_length_c 19.1981(16)
_cell_measurement_reflns_used 11056
_cell_measurement_temperature 113
_cell_measurement_theta_max 27.5
_cell_measurement_theta_min 3.1
_cell_volume 7439.4(11)
_computing_cell_refinement
;
CrystalClear-SM Expert 2.1 b42 (Rigaku, 2015)
;
_computing_data_collection
;
CrystalClear-SM Expert 2.1 b42 (Rigaku, 2015)
;
_computing_data_reduction
;
CrystalClear-SM Expert 2.1 b42 (Rigaku, 2015)
;
_computing_molecular_graphics 'Olex2 (Dolomanov et al., 2009)'
_computing_publication_material 'Olex2 (Dolomanov et al., 2009)'
_computing_structure_refinement 'ShelXL (Sheldrick, 2015)'
_computing_structure_solution 'ShelXS (Sheldrick, 2008)'
_diffrn_ambient_temperature 113
_diffrn_detector PILT
_diffrn_detector_area_resol_mean 5.8140
_diffrn_measured_fraction_theta_full 0.992
_diffrn_measured_fraction_theta_max 0.992
_diffrn_measurement_details
;
scan:
    Number of images: 360
               Slice: -105.0000 - 75.0000
         Image width: 0.5000
            Exp time: 2.0000
       Rotation axis: Omega
               Omega: 0.0000
                 Chi: 45.0000
                 Phi: 0.0000
                 XTD: 44.9785
              2theta: -15.0785
scan:
    Number of images: 300
               Slice: -105.0000 - 45.0000
         Image width: 0.5000
            Exp time: 2.0000
       Rotation axis: Omega
               Omega: 0.0000
                 Chi: 45.0000
                 Phi: 90.0000
                 XTD: 44.9785
              2theta: -15.0785
scan:
    Number of images: 200
               Slice: -105.0000 - -5.0000
         Image width: 0.5000
            Exp time: 2.0000
       Rotation axis: Omega
               Omega: 0.0000
                 Chi: 45.0000
                 Phi: 180.0000
                 XTD: 44.9785
              2theta: -15.0785
;
_diffrn_measurement_device
;
AFC10: Fixed Chi 2 circle
;
_diffrn_measurement_device_type 'Rigaku Pilatus 200K'
_diffrn_measurement_method '\w scans'
_diffrn_measurement_specimen_support Fiber
_diffrn_orient_matrix_type d*Trek
_diffrn_orient_matrix_UB_11 0.063637
_diffrn_orient_matrix_UB_12 -0.017320
_diffrn_orient_matrix_UB_13 0.024222
_diffrn_orient_matrix_UB_21 -0.000122
_diffrn_orient_matrix_UB_22 -0.030029
_diffrn_orient_matrix_UB_23 -0.021151
_diffrn_orient_matrix_UB_31 0.029712
_diffrn_orient_matrix_UB_32 0.025030
_diffrn_orient_matrix_UB_33 -0.035707
_diffrn_radiation_monochromator Confocal
_diffrn_radiation_type MoK\a
_diffrn_radiation_wavelength 0.71073
_diffrn_reflns_av_R_equivalents 0.0573
_diffrn_reflns_av_unetI/netI 0.0529
_diffrn_reflns_Laue_measured_fraction_full 0.992
_diffrn_reflns_Laue_measured_fraction_max 0.992
_diffrn_reflns_limit_h_max 17
_diffrn_reflns_limit_h_min -16
_diffrn_reflns_limit_k_max 32
_diffrn_reflns_limit_k_min -32
_diffrn_reflns_limit_l_max 18
_diffrn_reflns_limit_l_min -22
_diffrn_reflns_number 63718
_diffrn_reflns_point_group_measured_fraction_full 0.992
_diffrn_reflns_point_group_measured_fraction_max 0.992
_diffrn_reflns_theta_full 25.020
_diffrn_reflns_theta_max 25.020
_diffrn_reflns_theta_min 3.108
_diffrn_source 'Rotating Anode'
_diffrn_source_current 24.0
_diffrn_source_power 1.2
_diffrn_source_voltage 50.0
_exptl_absorpt_coefficient_mu 1.692
_exptl_absorpt_correction_T_max 1.000
_exptl_absorpt_correction_T_min 0.733
_exptl_absorpt_correction_type multi-scan
_exptl_absorpt_process_details 'REQAB (Rigaku, 1998)'
_exptl_crystal_colour Colorless
_exptl_crystal_density_diffrn 1.409
_exptl_crystal_density_method "'not measured'"
_exptl_crystal_description Prism
_exptl_crystal_F_000 3240
_exptl_crystal_preparation Fiber
_exptl_crystal_size_max 0.2
_exptl_crystal_size_mid 0.18
_exptl_crystal_size_min 0.12
_refine_diff_density_max 1.113
_refine_diff_density_min -1.236
_refine_diff_density_rms 0.104
_refine_ls_extinction_method none
_refine_ls_goodness_of_fit_ref 1.071
_refine_ls_hydrogen_treatment constr
_refine_ls_matrix_type full
_refine_ls_number_parameters 951
_refine_ls_number_reflns 13018
_refine_ls_number_restraints 46
_refine_ls_restrained_S_all 1.075
_refine_ls_R_factor_all 0.0935
_refine_ls_R_factor_gt 0.0592
_refine_ls_shift/su_max 0.003
_refine_ls_shift/su_mean 0.000
_refine_ls_structure_factor_coef Fsqd
_refine_ls_weighting_details 'w=1/[\s^2^(Fo^2^)+(0.0751P)^2^+27.2907P] where P=(Fo^2^+2Fc^2^)/3'
_refine_ls_weighting_scheme calc
_refine_ls_wR_factor_gt 0.1523
_refine_ls_wR_factor_ref 0.1736
_reflns_Friedel_coverage 0.000
_reflns_number_gt 9379
_reflns_number_total 13018
_reflns_threshold_expression 'I > 2\s(I)'
_cod_data_source_file c6dt03500k2.cif
_cod_data_source_block 1
_cod_depositor_comments
;
The following automatic conversions were performed:

'_exptl_absorpt_correction_type' value 'Multi-scan' changed to
'multi-scan' according to
/usr/data/users/saulius/crontab/automatic-downloads/rss-feeds/RSC/lib/dictionaries/cif_core.dic
dictionary named 'cif_core.dic' version 2.4.2 from 2011-04-26.

Automatic conversion script
Id: cif_fix_values 4268 2015-11-12 08:31:59Z antanas 

 Adding full bibliography for 7041127--7041135.cif.
;
_cod_original_cell_volume 7439.3(11)
_cod_database_code 7041127
_shelx_space_group_comment
;
The symmetry employed for this shelxl refinement is uniquely defined
by the following loop, which should always be used as a source of
symmetry information in preference to the above space-group names.
They are only intended as comments.
;
_shelx_estimated_absorpt_t_max 0.823
_shelx_estimated_absorpt_t_min 0.728
_olex2_refinement_description
;
1. Fixed Uiso
 At 1.2 times of:
  All C(H) groups, All C(H,H) groups
 At 1.5 times of:
  All C(H,H,H) groups, All O(H) groups
2. Shared sites
{O13, N7}
3. Restrained distances
 N7-C81
 2.66 with sigma of 0.01
 C80-C81
 1.54 with sigma of 0.01
 N7-C80
 1.12 with sigma of 0.01
 C78-C79
 1.54 with sigma of 0.01
4. Uiso/Uaniso restraints and constraints
N7 \\sim C80 \\sim C81: within 2A with sigma of 0.01 and sigma for terminal
atoms of 0.02
Uanis(N7) \\sim Ueq, Uanis(C80) \\sim Ueq, Uanis(C81) \\sim Ueq: with sigma of
0.01 and sigma for terminal atoms of 0.02
Uanis(O13) \\sim Ueq, Uanis(O13') \\sim Ueq: with sigma of 0.01 and sigma for
terminal atoms of 0.02
Uanis(N7) = Uanis(O13)
5. Others
 Fixed Sof: O13(0.5) N7(0.5) C80(0.5) C81(0.5) O13'(0.5)
6.a Secondary CH2 refined with riding coordinates:
 C77(H77A,H77B)
6.b Aromatic/amide H refined with riding coordinates:
 C3(H3A), C4(H4), C5(H5), C7(H7), C8(H8), C10(H10), C14(H14), C15(H15),
 C16(H16), C17(H17), C18(H18), C21(H21), C24(H24), C25(H25), C26(H26), C27(H27),
  C28(H28), C29(H29), C30(H30), C31(H31), C32(H32), C33(H33), C36(H36),
 C39(H39), C40(H40), C41(H41), C42(H42), C43(H43), C44(H44), C45(H45), C46(H46),
  C47(H47), C48(H48), C51(H51), C54(H54), C55(H55), C56(H56), C57(H57),
 C58(H58), C59(H59), C60(H60), C61(H61), C62(H62), C63(H63), C66(H66), C69(H69),
  C70(H70), C71(H71), C72(H72), C73(H73), C74(H74)
6.c Idealised Me refined as rotating group:
 C13(H13A,H13B,H13C), C75(H75A,H75B,H75C), C76(H76A,H76B,H76C), C79(H79A,H79B,
 H79C)
6.d Idealised tetrahedral OH refined as rotating group:
 O3(H3)
;
_shelx_shelxl_version_number 2014/8
_olex2_submission_special_instructions 'No special instructions were received'

loop_
_space_group_symop_operation_xyz
'x, y, z'
'-x+1/2, y+1/2, -z+1/2'
'-x, -y, -z'
'x-1/2, -y-1/2, z-1/2'

loop_
_atom_site_label
_atom_site_type_symbol
_atom_site_fract_x
_atom_site_fract_y
_atom_site_fract_z
_atom_site_U_iso_or_equiv
_atom_site_adp_type
_atom_site_occupancy
_atom_site_site_symmetry_order
_atom_site_calc_flag
_atom_site_refinement_flags_posn
_atom_site_refinement_flags_adp
_atom_site_refinement_flags_occupancy
_atom_site_disorder_assembly
_atom_site_disorder_group
Y1 Y 0.55410(3) 0.04995(2) 0.44970(3) 0.02020(14) Uani 1 1 d . . . . .
Y2 Y 0.74858(3) 0.15091(2) 0.23804(3) 0.02331(15) Uani 1 1 d . . . . .
O1 O 0.4128(2) 0.02129(12) 0.48008(17) 0.0205(7) Uani 1 1 d . . . . .
O2 O 0.7072(2) 0.07222(14) 0.44652(19) 0.0309(9) Uani 1 1 d . . . . .
O3 O 0.9572(3) 0.13105(15) 0.3504(2) 0.0365(10) Uani 1 1 d . . . . .
H3 H 0.9682 0.1447 0.3133 0.055 Uiso 1 1 calc GR . . . .
O4 O 0.5115(3) 0.13057(13) 0.4560(2) 0.0296(9) Uani 1 1 d . . . . .
O5 O 0.5983(3) 0.07593(12) 0.56415(18) 0.0263(8) Uani 1 1 d . . . . .
O6 O 0.6103(3) 0.19555(13) 0.2289(2) 0.0316(9) Uani 1 1 d . . . . .
O7 O 0.7781(3) 0.21647(13) 0.3108(2) 0.0350(9) Uani 1 1 d . . . . .
O8 O 0.7470(3) 0.19986(14) 0.14038(19) 0.0312(9) Uani 1 1 d . . . . .
O9 O 0.9058(2) 0.17360(13) 0.22894(19) 0.0295(9) Uani 1 1 d . . . . .
O10 O 0.8219(3) 0.07995(14) 0.2090(2) 0.0350(9) Uani 1 1 d . . . . .
O11 O 0.6399(3) 0.10543(13) 0.1638(2) 0.0310(9) Uani 1 1 d . . . . .
O12 O 0.5729(3) -0.01171(14) 0.3685(2) 0.0366(10) Uani 1 1 d . . . . .
N1 N 0.4195(3) 0.06543(15) 0.3579(2) 0.0220(9) Uani 1 1 d . . . . .
N2 N 0.5883(3) 0.09188(15) 0.3387(2) 0.0240(10) Uani 1 1 d . . . . .
N3 N 0.6799(3) 0.10512(15) 0.3336(2) 0.0239(10) Uani 1 1 d . . . . .
N4 N 0.8618(3) 0.12249(16) 0.3452(2) 0.0264(10) Uani 1 1 d . . . . .
N5 N 0.5752(5) -0.0844(2) 0.3106(3) 0.0567(16) Uani 1 1 d . . . . .
C1 C 0.3327(4) 0.05550(17) 0.3736(3) 0.0220(11) Uani 1 1 d . . . . .
C2 C 0.3305(4) 0.03193(17) 0.4394(3) 0.0216(11) Uani 1 1 d . . . . .
C3 C 0.2432(4) 0.02232(19) 0.4579(3) 0.0287(12) Uani 1 1 d . . . . .
H3A H 0.2391 0.0069 0.5017 0.034 Uiso 1 1 calc R . . . .
C4 C 0.1605(4) 0.0352(2) 0.4122(3) 0.0326(13) Uani 1 1 d . . . . .
H4 H 0.1015 0.0274 0.4254 0.039 Uiso 1 1 calc R . . . .
C5 C 0.1621(4) 0.05842(19) 0.3499(3) 0.0287(12) Uani 1 1 d . . . . .
H5 H 0.1048 0.0673 0.3209 0.034 Uiso 1 1 calc R . . . .
C6 C 0.2484(4) 0.06936(18) 0.3283(3) 0.0255(12) Uani 1 1 d . . . . .
C7 C 0.2597(4) 0.0944(2) 0.2659(3) 0.0298(13) Uani 1 1 d . . . . .
H7 H 0.2060 0.1046 0.2339 0.036 Uiso 1 1 calc R . . . .
C8 C 0.3473(4) 0.1041(2) 0.2514(3) 0.0302(13) Uani 1 1 d . . . . .
H8 H 0.3544 0.1207 0.2091 0.036 Uiso 1 1 calc R . . . .
C9 C 0.4266(4) 0.08978(19) 0.2984(3) 0.0248(12) Uani 1 1 d . . . . .
C10 C 0.5221(4) 0.10317(19) 0.2884(3) 0.0257(12) Uani 1 1 d . . . . .
H10 H 0.5342 0.1193 0.2469 0.031 Uiso 1 1 calc R . . . .
C11 C 0.7343(4) 0.09255(18) 0.3939(3) 0.0264(12) Uani 1 1 d . . . . .
C12 C 0.8374(4) 0.10297(19) 0.3997(3) 0.0271(12) Uani 1 1 d . . . . .
C13 C 0.9017(4) 0.0904(2) 0.4658(3) 0.0417(16) Uani 1 1 d . . . . .
H13A H 0.9437 0.0637 0.4564 0.062 Uiso 1 1 calc GR . . . .
H13B H 0.8648 0.0798 0.5017 0.062 Uiso 1 1 calc GR . . . .
H13C H 0.9390 0.1193 0.4828 0.062 Uiso 1 1 calc GR . . . .
C14 C 0.4504(5) 0.2222(2) 0.4078(4) 0.0485(17) Uani 1 1 d . . . . .
H14 H 0.4128 0.1946 0.3915 0.058 Uiso 1 1 calc R . . . .
C15 C 0.4264(6) 0.2681(3) 0.3802(5) 0.070(2) Uani 1 1 d . . . . .
H15 H 0.3716 0.2720 0.3460 0.084 Uiso 1 1 calc R . . . .
C16 C 0.4806(6) 0.3075(3) 0.4017(4) 0.066(2) Uani 1 1 d . . . . .
H16 H 0.4615 0.3393 0.3847 0.079 Uiso 1 1 calc R . . . .
C17 C 0.5629(6) 0.3019(2) 0.4478(4) 0.0520(19) Uani 1 1 d . . . . .
H17 H 0.6034 0.3292 0.4596 0.062 Uiso 1 1 calc R . . . .
C18 C 0.5867(5) 0.2561(2) 0.4772(3) 0.0376(14) Uani 1 1 d . . . . .
H18 H 0.6431 0.2523 0.5099 0.045 Uiso 1 1 calc R . . . .
C19 C 0.5287(4) 0.21601(19) 0.4590(3) 0.0304(13) Uani 1 1 d . . . . .
C20 C 0.5480(4) 0.16628(19) 0.4920(3) 0.0271(12) Uani 1 1 d . . . . .
C21 C 0.5995(4) 0.16216(19) 0.5606(3) 0.0294(13) Uani 1 1 d . . . . .
H21 H 0.6226 0.1912 0.5849 0.035 Uiso 1 1 calc R . . . .
C22 C 0.6178(4) 0.11661(19) 0.5940(3) 0.0258(12) Uani 1 1 d . . . . .
C23 C 0.6606(4) 0.1140(2) 0.6707(3) 0.0302(13) Uani 1 1 d . . . . .
C24 C 0.6673(4) 0.1533(2) 0.7163(3) 0.0387(14) Uani 1 1 d . . . . .
H24 H 0.6459 0.1847 0.6993 0.046 Uiso 1 1 calc R . . . .
C25 C 0.7048(5) 0.1474(3) 0.7864(3) 0.0512(18) Uani 1 1 d . . . . .
H25 H 0.7088 0.1748 0.8173 0.061 Uiso 1 1 calc R . . . .
C26 C 0.7359(6) 0.1029(3) 0.8119(4) 0.059(2) Uani 1 1 d . . . . .
H26 H 0.7615 0.0993 0.8604 0.071 Uiso 1 1 calc R . . . .
C27 C 0.7303(6) 0.0629(3) 0.7672(4) 0.067(2) Uani 1 1 d . . . . .
H27 H 0.7514 0.0316 0.7848 0.080 Uiso 1 1 calc R . . . .
C28 C 0.6938(5) 0.0688(2) 0.6966(3) 0.0476(17) Uani 1 1 d . . . . .
H28 H 0.6914 0.0415 0.6656 0.057 Uiso 1 1 calc R . . . .
C29 C 0.4678(4) 0.2331(2) 0.1290(3) 0.0385(15) Uani 1 1 d . . . . .
H29 H 0.4914 0.2013 0.1218 0.046 Uiso 1 1 calc R . . . .
C30 C 0.3934(4) 0.2515(3) 0.0817(4) 0.0499(18) Uani 1 1 d . . . . .
H30 H 0.3678 0.2329 0.0413 0.060 Uiso 1 1 calc R . . . .
C31 C 0.3563(5) 0.2972(3) 0.0937(4) 0.055(2) Uani 1 1 d . . . . .
H31 H 0.3055 0.3101 0.0613 0.066 Uiso 1 1 calc R . . . .
C32 C 0.3931(5) 0.3235(3) 0.1522(4) 0.056(2) Uani 1 1 d . . . . .
H32 H 0.3659 0.3542 0.1611 0.068 Uiso 1 1 calc R . . . .
C33 C 0.4697(5) 0.3062(2) 0.1986(4) 0.0485(17) Uani 1 1 d . . . . .
H33 H 0.4956 0.3254 0.2383 0.058 Uiso 1 1 calc R . . . .
C34 C 0.5087(4) 0.2607(2) 0.1871(3) 0.0368(14) Uani 1 1 d . . . . .
C35 C 0.5965(4) 0.2410(2) 0.2321(3) 0.0312(13) Uani 1 1 d . . . . .
C36 C 0.6593(4) 0.2742(2) 0.2705(3) 0.0356(14) Uani 1 1 d . . . . .
H36 H 0.6426 0.3080 0.2698 0.043 Uiso 1 1 calc R . . . .
C37 C 0.7455(4) 0.2600(2) 0.3098(3) 0.0305(13) Uani 1 1 d . . . . .
C38 C 0.8084(4) 0.2968(2) 0.3514(3) 0.0323(13) Uani 1 1 d . . . . .
C39 C 0.7774(5) 0.3420(2) 0.3718(4) 0.0427(16) Uani 1 1 d . . . . .
H39 H 0.7134 0.3511 0.3587 0.051 Uiso 1 1 calc R . . . .
C40 C 0.8400(5) 0.3741(2) 0.4115(4) 0.0532(18) Uani 1 1 d . . . . .
H40 H 0.8181 0.4049 0.4255 0.064 Uiso 1 1 calc R . . . .
C41 C 0.9326(5) 0.3619(2) 0.4305(4) 0.0462(16) Uani 1 1 d . . . . .
H41 H 0.9747 0.3839 0.4580 0.055 Uiso 1 1 calc R . . . .
C42 C 0.9643(5) 0.3173(2) 0.4094(4) 0.0488(17) Uani 1 1 d . . . . .
H42 H 1.0287 0.3088 0.4214 0.059 Uiso 1 1 calc R . . . .
C43 C 0.9025(4) 0.2851(2) 0.3710(3) 0.0425(15) Uani 1 1 d . . . . .
H43 H 0.9249 0.2543 0.3576 0.051 Uiso 1 1 calc R . . . .
C44 C 0.6557(4) 0.2626(2) 0.0412(3) 0.0371(14) Uani 1 1 d . . . . .
H44 H 0.6215 0.2379 0.0611 0.044 Uiso 1 1 calc R . . . .
C45 C 0.6081(5) 0.2954(2) -0.0063(3) 0.0441(16) Uani 1 1 d . . . . .
H45 H 0.5418 0.2928 -0.0187 0.053 Uiso 1 1 calc R . . . .
C46 C 0.6548(5) 0.3316(2) -0.0359(3) 0.0445(16) Uani 1 1 d . . . . .
H46 H 0.6214 0.3547 -0.0675 0.053 Uiso 1 1 calc R . . . .
C47 C 0.7517(5) 0.3340(2) -0.0189(4) 0.0499(18) Uani 1 1 d . . . . .
H47 H 0.7855 0.3583 -0.0400 0.060 Uiso 1 1 calc R . . . .
C48 C 0.7991(4) 0.3011(2) 0.0289(4) 0.0457(17) Uani 1 1 d . . . . .
H48 H 0.8655 0.3032 0.0404 0.055 Uiso 1 1 calc R . . . .
C49 C 0.7519(4) 0.2649(2) 0.0603(3) 0.0312(13) Uani 1 1 d . . . . .
C50 C 0.7995(4) 0.2293(2) 0.1142(3) 0.0288(12) Uani 1 1 d . . . . .
C51 C 0.8979(4) 0.2301(2) 0.1349(3) 0.0324(13) Uani 1 1 d . . . . .
H51 H 0.9339 0.2508 0.1097 0.039 Uiso 1 1 calc R . . . .
C52 C 0.9446(4) 0.20259(19) 0.1896(3) 0.0276(12) Uani 1 1 d . . . . .
C53 C 1.0500(4) 0.20628(19) 0.2059(3) 0.0275(12) Uani 1 1 d . . . . .
C54 C 1.0952(4) 0.2117(2) 0.2745(3) 0.0347(14) Uani 1 1 d . . . . .
H54 H 1.0595 0.2119 0.3120 0.042 Uiso 1 1 calc R . . . .
C55 C 1.1919(4) 0.2170(2) 0.2892(4) 0.0405(15) Uani 1 1 d . . . . .
H55 H 1.2224 0.2212 0.3365 0.049 Uiso 1 1 calc R . . . .
C56 C 1.2440(4) 0.2160(2) 0.2341(4) 0.0450(17) Uani 1 1 d . . . . .
H56 H 1.3102 0.2203 0.2437 0.054 Uiso 1 1 calc R . . . .
C57 C 1.1994(4) 0.2089(2) 0.1653(4) 0.0428(16) Uani 1 1 d . . . . .
H57 H 1.2352 0.2071 0.1279 0.051 Uiso 1 1 calc R . . . .
C58 C 1.1031(4) 0.2044(2) 0.1514(3) 0.0373(14) Uani 1 1 d . . . . .
H58 H 1.0726 0.2000 0.1041 0.045 Uiso 1 1 calc R . . . .
C59 C 0.9399(5) -0.0007(2) 0.2444(4) 0.0481(17) Uani 1 1 d . . . . .
H59 H 0.9398 0.0235 0.2801 0.058 Uiso 1 1 calc R . . . .
C60 C 1.0101(5) -0.0353(3) 0.2518(4) 0.0566(19) Uani 1 1 d . . . . .
H60 H 1.0570 -0.0357 0.2926 0.068 Uiso 1 1 calc R . . . .
C61 C 1.0112(5) -0.0697(2) 0.1983(4) 0.058(2) Uani 1 1 d . . . . .
H61 H 1.0594 -0.0938 0.2026 0.069 Uiso 1 1 calc R . . . .
C62 C 0.9425(5) -0.0691(2) 0.1387(4) 0.0529(19) Uani 1 1 d . . . . .
H62 H 0.9445 -0.0923 0.1021 0.063 Uiso 1 1 calc R . . . .
C63 C 0.8715(5) -0.0349(2) 0.1328(4) 0.0471(17) Uani 1 1 d . . . . .
H63 H 0.8240 -0.0348 0.0924 0.057 Uiso 1 1 calc R . . . .
C64 C 0.8691(4) -0.0001(2) 0.1862(4) 0.0384(15) Uani 1 1 d . . . . .
C65 C 0.7950(4) 0.0390(2) 0.1806(3) 0.0352(14) Uani 1 1 d . . . . .
C66 C 0.7044(4) 0.0280(2) 0.1478(3) 0.0409(15) Uani 1 1 d . . . . .
H66 H 0.6922 -0.0039 0.1284 0.049 Uiso 1 1 calc R . . . .
C67 C 0.6308(4) 0.0614(2) 0.1420(3) 0.0360(14) Uani 1 1 d . . . . .
C68 C 0.5324(4) 0.0460(2) 0.1109(3) 0.0402(15) Uani 1 1 d . . . . .
C69 C 0.5077(5) -0.0020(3) 0.0914(5) 0.070(2) Uani 1 1 d . . . . .
H69 H 0.5549 -0.0267 0.0954 0.084 Uiso 1 1 calc R . . . .
C70 C 0.4151(6) -0.0143(3) 0.0661(6) 0.084(3) Uani 1 1 d . . . . .
H70 H 0.3995 -0.0474 0.0533 0.101 Uiso 1 1 calc R . . . .
C71 C 0.3471(5) 0.0202(3) 0.0595(4) 0.058(2) Uani 1 1 d . . . . .
H71 H 0.2835 0.0114 0.0436 0.070 Uiso 1 1 calc R . . . .
C72 C 0.3704(5) 0.0676(3) 0.0757(3) 0.0490(17) Uani 1 1 d . . . . .
H72 H 0.3232 0.0923 0.0695 0.059 Uiso 1 1 calc R . . . .
C73 C 0.4626(4) 0.0800(3) 0.1013(3) 0.0438(16) Uani 1 1 d . . . . .
H73 H 0.4775 0.1134 0.1124 0.053 Uiso 1 1 calc R . . . .
C74 C 0.5800(4) -0.0567(2) 0.3661(4) 0.0436(16) Uani 1 1 d . . . . .
H74 H 0.5901 -0.0732 0.4103 0.052 Uiso 1 1 calc R . . . .
C75 C 0.5470(8) -0.0619(4) 0.2414(4) 0.090(3) Uani 1 1 d . . . . .
H75A H 0.5286 -0.0277 0.2474 0.135 Uiso 1 1 calc GR . . . .
H75B H 0.4937 -0.0801 0.2155 0.135 Uiso 1 1 calc GR . . . .
H75C H 0.5998 -0.0629 0.2150 0.135 Uiso 1 1 calc GR . . . .
C76 C 0.5838(6) -0.1364(3) 0.3094(5) 0.078(3) Uani 1 1 d . . . . .
H76A H 0.5985 -0.1488 0.3579 0.117 Uiso 1 1 calc GR . . . .
H76B H 0.6344 -0.1454 0.2833 0.117 Uiso 1 1 calc GR . . . .
H76C H 0.5245 -0.1508 0.2863 0.117 Uiso 1 1 calc GR . . . .
Cl1 Cl 0.8646(2) 0.07134(11) -0.00245(15) 0.1019(8) Uani 1 1 d . . . . .
Cl2 Cl 0.7074(3) 0.13959(14) -0.01567(18) 0.1404(14) Uani 1 1 d . . . . .
C77 C 0.8149(8) 0.1208(4) 0.0341(5) 0.095(3) Uani 1 1 d . . . . .
H77A H 0.8595 0.1487 0.0383 0.114 Uiso 1 1 calc R . . . .
H77B H 0.8044 0.1120 0.0823 0.114 Uiso 1 1 calc R . . . .
N6 N 0.1424(5) 0.0930(3) 0.0366(5) 0.086(2) Uani 1 1 d . . . . .
C78 C 0.1058(6) 0.0759(3) 0.0758(4) 0.064(2) Uani 1 1 d D . . . .
C79 C 0.0598(8) 0.0513(5) 0.1297(5) 0.125(5) Uani 1 1 d D . . . .
H79A H 0.0173 0.0257 0.1073 0.187 Uiso 1 1 calc GR . . . .
H79B H 0.0238 0.0754 0.1522 0.187 Uiso 1 1 calc GR . . . .
H79C H 0.1076 0.0363 0.1654 0.187 Uiso 1 1 calc GR . . . .
O13 O 0.9159(4) 0.9635(3) 0.4155(3) 0.0729(18) Uani 0.5 1 d . U P A 1
N7 N 0.9159(4) 0.9635(3) 0.4155(3) 0.0729(18) Uani 0.5 1 d D U P A 1
C80 C 0.8908(11) 0.9280(4) 0.3947(7) 0.058(4) Uani 0.5 1 d D U P A 1
C81 C 0.8460(11) 0.8838(4) 0.3537(8) 0.063(4) Uani 0.5 1 d D U P A 1
O13' O 0.8054(5) 0.9053(3) 0.2921(5) 0.038(2) Uani 0.5 1 d . U P B 2

loop_
_atom_site_aniso_label
_atom_site_aniso_U_11
_atom_site_aniso_U_22
_atom_site_aniso_U_33
_atom_site_aniso_U_23
_atom_site_aniso_U_13
_atom_site_aniso_U_12
Y1 0.0219(3) 0.0180(2) 0.0212(3) 0.0030(2) 0.0050(2) -0.0030(2)
Y2 0.0219(3) 0.0211(3) 0.0282(3) 0.0054(2) 0.0077(2) -0.0017(2)
O1 0.0208(19) 0.0192(17) 0.0217(19) 0.0032(14) 0.0044(15) -0.0010(14)
O2 0.026(2) 0.037(2) 0.030(2) 0.0154(18) 0.0046(17) -0.0039(17)
O3 0.022(2) 0.044(2) 0.045(3) 0.018(2) 0.0087(18) -0.0016(18)
O4 0.033(2) 0.0194(18) 0.034(2) -0.0011(16) 0.0008(17) -0.0031(16)
O5 0.032(2) 0.0187(18) 0.028(2) -0.0019(15) 0.0044(16) -0.0042(16)
O6 0.027(2) 0.025(2) 0.044(2) 0.0035(17) 0.0099(18) 0.0008(16)
O7 0.038(2) 0.025(2) 0.040(2) 0.0002(17) 0.0028(19) 0.0047(18)
O8 0.028(2) 0.034(2) 0.033(2) 0.0119(17) 0.0075(17) -0.0074(17)
O9 0.026(2) 0.032(2) 0.032(2) 0.0088(17) 0.0091(17) -0.0047(16)
O10 0.030(2) 0.029(2) 0.047(2) -0.0072(19) 0.0078(18) -0.0013(17)
O11 0.031(2) 0.030(2) 0.033(2) 0.0030(17) 0.0078(17) -0.0028(17)
O12 0.057(3) 0.026(2) 0.029(2) 0.0010(17) 0.0144(19) 0.0058(19)
N1 0.024(2) 0.019(2) 0.024(2) -0.0012(18) 0.0048(18) -0.0018(18)
N2 0.020(2) 0.025(2) 0.028(2) 0.0013(19) 0.007(2) -0.0032(18)
N3 0.019(2) 0.025(2) 0.027(2) 0.0081(19) 0.0026(19) -0.0034(18)
N4 0.018(2) 0.025(2) 0.038(3) 0.004(2) 0.009(2) -0.0022(18)
N5 0.089(5) 0.047(3) 0.035(3) -0.010(3) 0.012(3) 0.012(3)
C1 0.024(3) 0.014(2) 0.029(3) -0.002(2) 0.008(2) -0.002(2)
C2 0.026(3) 0.015(2) 0.026(3) -0.002(2) 0.009(2) 0.003(2)
C3 0.032(3) 0.025(3) 0.032(3) 0.007(2) 0.014(3) 0.004(2)
C4 0.022(3) 0.032(3) 0.047(4) 0.003(3) 0.015(3) 0.001(2)
C5 0.021(3) 0.030(3) 0.035(3) 0.006(2) 0.003(2) 0.003(2)
C6 0.025(3) 0.019(3) 0.032(3) -0.003(2) 0.002(2) 0.001(2)
C7 0.027(3) 0.030(3) 0.031(3) 0.008(2) -0.002(2) 0.000(2)
C8 0.031(3) 0.034(3) 0.025(3) 0.009(2) 0.004(2) -0.002(3)
C9 0.026(3) 0.025(3) 0.023(3) 0.004(2) 0.003(2) 0.001(2)
C10 0.025(3) 0.030(3) 0.023(3) 0.009(2) 0.003(2) -0.002(2)
C11 0.026(3) 0.022(3) 0.031(3) 0.004(2) 0.005(2) -0.002(2)
C12 0.020(3) 0.025(3) 0.036(3) 0.005(2) 0.003(2) 0.000(2)
C13 0.024(3) 0.053(4) 0.046(4) 0.018(3) 0.002(3) -0.005(3)
C14 0.055(4) 0.032(3) 0.054(4) 0.012(3) -0.005(3) -0.006(3)
C15 0.070(5) 0.040(4) 0.088(6) 0.025(4) -0.027(5) -0.009(4)
C16 0.091(6) 0.033(4) 0.064(5) 0.019(4) -0.015(5) 0.000(4)
C17 0.087(6) 0.023(3) 0.044(4) 0.005(3) 0.007(4) -0.016(3)
C18 0.051(4) 0.029(3) 0.034(3) -0.003(3) 0.011(3) -0.008(3)
C19 0.043(4) 0.021(3) 0.029(3) 0.002(2) 0.011(3) -0.002(2)
C20 0.027(3) 0.025(3) 0.032(3) 0.001(2) 0.011(2) 0.000(2)
C21 0.037(3) 0.019(3) 0.032(3) -0.002(2) 0.005(3) -0.006(2)
C22 0.021(3) 0.028(3) 0.030(3) -0.002(2) 0.006(2) -0.003(2)
C23 0.028(3) 0.028(3) 0.034(3) 0.002(2) 0.002(2) -0.002(2)
C24 0.051(4) 0.029(3) 0.034(3) -0.003(3) 0.001(3) -0.004(3)
C25 0.067(5) 0.049(4) 0.034(4) -0.007(3) -0.005(3) -0.003(4)
C26 0.073(5) 0.064(5) 0.032(4) -0.004(3) -0.016(4) 0.012(4)
C27 0.091(6) 0.055(5) 0.046(4) -0.001(4) -0.020(4) 0.026(4)
C28 0.062(5) 0.038(4) 0.038(4) -0.004(3) -0.006(3) 0.012(3)
C29 0.027(3) 0.041(3) 0.050(4) 0.005(3) 0.011(3) 0.000(3)
C30 0.023(3) 0.072(5) 0.054(4) 0.014(4) 0.006(3) -0.007(3)
C31 0.026(4) 0.064(5) 0.075(5) 0.031(4) 0.006(3) 0.003(3)
C32 0.036(4) 0.040(4) 0.090(6) 0.010(4) 0.002(4) 0.012(3)
C33 0.037(4) 0.037(3) 0.072(5) 0.001(3) 0.008(3) 0.006(3)
C34 0.029(3) 0.037(3) 0.046(4) 0.013(3) 0.011(3) 0.002(3)
C35 0.030(3) 0.031(3) 0.035(3) 0.005(3) 0.012(3) 0.003(3)
C36 0.035(3) 0.025(3) 0.046(4) 0.003(3) 0.006(3) 0.011(3)
C37 0.037(3) 0.025(3) 0.031(3) 0.000(2) 0.011(3) 0.001(2)
C38 0.035(3) 0.026(3) 0.036(3) 0.002(3) 0.008(3) 0.004(2)
C39 0.038(4) 0.035(3) 0.055(4) -0.007(3) 0.005(3) 0.006(3)
C40 0.058(5) 0.032(3) 0.069(5) -0.013(3) 0.008(4) 0.005(3)
C41 0.050(4) 0.035(4) 0.049(4) -0.006(3) -0.005(3) -0.003(3)
C42 0.035(4) 0.045(4) 0.063(5) -0.006(3) -0.002(3) 0.001(3)
C43 0.042(4) 0.034(3) 0.050(4) -0.006(3) 0.004(3) 0.006(3)
C44 0.032(3) 0.035(3) 0.044(4) 0.009(3) 0.006(3) -0.003(3)
C45 0.038(4) 0.040(4) 0.053(4) 0.009(3) 0.002(3) 0.003(3)
C46 0.051(4) 0.041(4) 0.039(4) 0.014(3) 0.001(3) 0.006(3)
C47 0.052(4) 0.045(4) 0.053(4) 0.027(3) 0.009(3) -0.003(3)
C48 0.032(3) 0.051(4) 0.055(4) 0.020(3) 0.007(3) -0.008(3)
C49 0.032(3) 0.030(3) 0.034(3) 0.008(2) 0.012(3) -0.001(2)
C50 0.027(3) 0.030(3) 0.032(3) 0.000(2) 0.011(2) -0.003(2)
C51 0.035(3) 0.029(3) 0.036(3) 0.013(3) 0.011(3) -0.001(2)
C52 0.029(3) 0.023(3) 0.034(3) -0.002(2) 0.012(2) -0.003(2)
C53 0.026(3) 0.021(3) 0.036(3) 0.011(2) 0.007(2) -0.002(2)
C54 0.031(3) 0.029(3) 0.046(4) 0.010(3) 0.013(3) 0.001(3)
C55 0.033(3) 0.031(3) 0.054(4) 0.007(3) -0.003(3) -0.005(3)
C56 0.023(3) 0.036(3) 0.077(5) 0.018(3) 0.009(3) -0.004(3)
C57 0.033(4) 0.043(4) 0.057(4) 0.022(3) 0.020(3) 0.003(3)
C58 0.032(3) 0.035(3) 0.047(4) 0.014(3) 0.014(3) 0.002(3)
C59 0.046(4) 0.034(3) 0.063(5) -0.011(3) 0.004(4) 0.004(3)
C60 0.046(4) 0.044(4) 0.076(5) -0.009(4) -0.004(4) 0.009(3)
C61 0.049(4) 0.030(3) 0.092(6) -0.014(4) 0.004(4) 0.008(3)
C62 0.047(4) 0.035(4) 0.077(5) -0.019(3) 0.011(4) 0.003(3)
C63 0.040(4) 0.037(3) 0.065(5) -0.009(3) 0.007(3) -0.006(3)
C64 0.033(3) 0.022(3) 0.061(4) -0.011(3) 0.009(3) -0.002(2)
C65 0.032(3) 0.031(3) 0.044(4) 0.000(3) 0.010(3) -0.005(3)
C66 0.035(4) 0.032(3) 0.057(4) -0.012(3) 0.011(3) -0.004(3)
C67 0.034(3) 0.036(3) 0.040(4) -0.003(3) 0.012(3) -0.009(3)
C68 0.032(3) 0.044(4) 0.045(4) -0.009(3) 0.005(3) -0.010(3)
C69 0.044(4) 0.060(5) 0.102(7) -0.020(5) 0.004(4) -0.009(4)
C70 0.050(5) 0.064(5) 0.134(9) -0.031(6) 0.001(5) -0.016(4)
C71 0.035(4) 0.075(5) 0.063(5) -0.017(4) 0.004(4) -0.012(4)
C72 0.038(4) 0.063(5) 0.044(4) -0.006(3) 0.001(3) -0.003(3)
C73 0.038(4) 0.049(4) 0.042(4) -0.002(3) 0.000(3) -0.008(3)
C74 0.041(4) 0.045(4) 0.048(4) -0.013(3) 0.017(3) -0.005(3)
C75 0.121(8) 0.098(7) 0.054(5) -0.024(5) 0.021(5) -0.009(6)
C76 0.069(6) 0.065(5) 0.099(7) -0.044(5) 0.012(5) 0.003(4)
Cl1 0.0961(19) 0.115(2) 0.0895(18) 0.0067(16) -0.0002(15) 0.0054(16)
Cl2 0.154(3) 0.145(3) 0.112(2) -0.043(2) -0.010(2) 0.053(2)
C77 0.147(10) 0.071(6) 0.066(6) -0.006(5) 0.010(6) 0.034(6)
N6 0.067(5) 0.086(6) 0.102(6) 0.023(5) 0.004(5) 0.018(4)
C78 0.059(5) 0.069(5) 0.058(5) 0.022(4) -0.007(4) -0.015(4)
C79 0.109(9) 0.151(11) 0.102(8) 0.032(8) -0.021(7) -0.073(8)
O13 0.064(4) 0.114(5) 0.044(3) 0.022(4) 0.020(3) 0.008(4)
N7 0.064(4) 0.114(5) 0.044(3) 0.022(4) 0.020(3) 0.008(4)
C80 0.063(7) 0.072(7) 0.045(6) 0.027(6) 0.031(5) 0.017(6)
C81 0.062(8) 0.062(8) 0.071(9) 0.018(7) 0.027(7) -0.004(7)
O13' 0.023(4) 0.035(4) 0.058(5) -0.012(4) 0.014(4) -0.023(3)

loop_
_atom_type_symbol
_atom_type_description
_atom_type_scat_dispersion_real
_atom_type_scat_dispersion_imag
_atom_type_scat_source
C C 0.0033 0.0016 'International Tables Vol C Tables 4.2.6.8 and 6.1.1.4'
H H 0.0000 0.0000 'International Tables Vol C Tables 4.2.6.8 and 6.1.1.4'
Cl Cl 0.1484 0.1585 'International Tables Vol C Tables 4.2.6.8 and 6.1.1.4'
N N 0.0061 0.0033 'International Tables Vol C Tables 4.2.6.8 and 6.1.1.4'
O O 0.0106 0.0060 'International Tables Vol C Tables 4.2.6.8 and 6.1.1.4'
Y Y -2.7962 3.5667 'International Tables Vol C Tables 4.2.6.8 and 6.1.1.4'

loop_
_geom_angle_atom_site_label_1
_geom_angle_atom_site_label_2
_geom_angle_atom_site_label_3
_geom_angle
_geom_angle_site_symmetry_1
_geom_angle_site_symmetry_3
O1 Y1 Y1 36.18(8) . 3_656
O1 Y1 Y1 35.73(8) 3_656 3_656
O1 Y1 O1 71.91(13) . 3_656
O1 Y1 N1 128.15(12) 3_656 .
O1 Y1 N1 67.32(12) . .
O1 Y1 N2 143.08(12) 3_656 .
O1 Y1 N2 130.81(13) . .
O2 Y1 Y1 132.38(9) . 3_656
O2 Y1 O1 166.40(12) . .
O2 Y1 O1 97.12(12) . 3_656
O2 Y1 O12 87.55(14) . .
O2 Y1 N1 126.23(13) . .
O2 Y1 N2 62.77(13) . .
O4 Y1 Y1 121.54(10) . 3_656
O4 Y1 O1 93.16(12) . .
O4 Y1 O1 141.97(12) . 3_656
O4 Y1 O2 90.87(13) . .
O4 Y1 O5 71.94(13) . .
O4 Y1 O12 141.77(13) . .
O4 Y1 N1 71.55(13) . .
O4 Y1 N2 72.66(13) . .
O5 Y1 Y1 78.96(9) . 3_656
O5 Y1 O1 73.02(12) . 3_656
O5 Y1 O1 89.06(12) . .
O5 Y1 O2 79.85(13) . .
O5 Y1 O12 144.57(13) . .
O5 Y1 N1 134.75(13) . .
O5 Y1 N2 127.13(13) . .
O12 Y1 Y1 85.75(10) . 3_656
O12 Y1 O1 97.20(13) . .
O12 Y1 O1 75.92(12) . 3_656
O12 Y1 N1 78.80(14) . .
O12 Y1 N2 72.76(13) . .
N1 Y1 Y1 98.43(10) . 3_656
N1 Y1 N2 63.50(13) . .
N2 Y1 Y1 153.88(10) . 3_656
O6 Y2 O9 132.50(13) . .
O6 Y2 N3 83.23(13) . .
O6 Y2 N4 131.02(14) . .
O7 Y2 O6 73.02(14) . .
O7 Y2 O8 91.27(14) . .
O7 Y2 O9 75.73(14) . .
O7 Y2 O10 139.39(14) . .
O7 Y2 O11 147.94(14) . .
O7 Y2 N3 89.90(14) . .
O7 Y2 N4 72.95(14) . .
O8 Y2 O6 74.80(13) . .
O8 Y2 O9 71.05(13) . .
O8 Y2 O10 103.47(14) . .
O8 Y2 O11 83.69(13) . .
O8 Y2 N3 156.61(13) . .
O8 Y2 N4 139.52(13) . .
O9 Y2 N3 131.62(13) . .
O9 Y2 N4 69.00(13) . .
O10 Y2 O6 147.19(14) . .
O10 Y2 O9 73.86(13) . .
O10 Y2 N3 90.59(14) . .
O10 Y2 N4 71.40(14) . .
O11 Y2 O6 75.10(13) . .
O11 Y2 O9 130.94(13) . .
O11 Y2 O10 72.17(13) . .
O11 Y2 N3 82.97(13) . .
O11 Y2 N4 128.64(13) . .
N4 Y2 N3 62.61(13) . .
Y1 O1 Y1 108.09(13) . 3_656
C2 O1 Y1 120.4(3) . .
C2 O1 Y1 125.9(3) . 3_656
C11 O2 Y1 123.8(3) . .
N4 O3 H3 109.5 . .
C20 O4 Y1 132.7(3) . .
C22 O5 Y1 135.6(3) . .
C35 O6 Y2 130.8(4) . .
C37 O7 Y2 133.8(4) . .
C50 O8 Y2 140.0(4) . .
C52 O9 Y2 135.5(3) . .
C65 O10 Y2 135.6(4) . .
C67 O11 Y2 137.4(4) . .
C74 O12 Y1 139.4(4) . .
C1 N1 Y1 117.3(3) . .
C9 N1 Y1 122.8(3) . .
C9 N1 C1 119.1(4) . .
N3 N2 Y1 119.4(3) . .
C10 N2 Y1 121.3(3) . .
C10 N2 N3 119.1(4) . .
N2 N3 Y2 131.5(3) . .
C11 N3 Y2 120.5(3) . .
C11 N3 N2 107.9(4) . .
O3 N4 Y2 120.7(3) . .
C12 N4 Y2 124.7(3) . .
C12 N4 O3 114.4(4) . .
C74 N5 C75 118.2(6) . .
C74 N5 C76 126.8(7) . .
C76 N5 C75 114.5(7) . .
N1 C1 C2 116.0(5) . .
N1 C1 C6 122.3(5) . .
C2 C1 C6 121.6(5) . .
O1 C2 C1 118.1(4) . .
O1 C2 C3 124.4(5) . .
C3 C2 C1 117.5(5) . .
C2 C3 H3A 119.8 . .
C2 C3 C4 120.5(5) . .
C4 C3 H3A 119.8 . .
C3 C4 H4 118.8 . .
C5 C4 C3 122.3(5) . .
C5 C4 H4 118.8 . .
C4 C5 H5 120.0 . .
C4 C5 C6 119.9(5) . .
C6 C5 H5 120.0 . .
C5 C6 C1 118.2(5) . .
C5 C6 C7 125.5(5) . .
C7 C6 C1 116.3(5) . .
C6 C7 H7 119.9 . .
C8 C7 C6 120.3(5) . .
C8 C7 H7 119.9 . .
C7 C8 H8 119.8 . .
C7 C8 C9 120.3(5) . .
C9 C8 H8 119.8 . .
N1 C9 C8 121.6(5) . .
N1 C9 C10 115.9(4) . .
C8 C9 C10 122.4(5) . .
N2 C10 C9 116.3(4) . .
N2 C10 H10 121.8 . .
C9 C10 H10 121.8 . .
O2 C11 N3 126.1(5) . .
O2 C11 C12 116.8(5) . .
N3 C11 C12 117.1(5) . .
N4 C12 C11 114.7(5) . .
N4 C12 C13 125.6(5) . .
C13 C12 C11 119.7(5) . .
C12 C13 H13A 109.5 . .
C12 C13 H13B 109.5 . .
C12 C13 H13C 109.5 . .
H13A C13 H13B 109.5 . .
H13A C13 H13C 109.5 . .
H13B C13 H13C 109.5 . .
C15 C14 H14 119.7 . .
C15 C14 C19 120.7(6) . .
C19 C14 H14 119.7 . .
C14 C15 H15 119.9 . .
C16 C15 C14 120.3(7) . .
C16 C15 H15 119.9 . .
C15 C16 H16 119.7 . .
C15 C16 C17 120.5(7) . .
C17 C16 H16 119.7 . .
C16 C17 H17 120.2 . .
C16 C17 C18 119.6(6) . .
C18 C17 H17 120.2 . .
C17 C18 H18 119.9 . .
C19 C18 C17 120.3(6) . .
C19 C18 H18 119.9 . .
C14 C19 C18 118.3(5) . .
C14 C19 C20 119.0(5) . .
C18 C19 C20 122.7(5) . .
O4 C20 C19 115.6(5) . .
O4 C20 C21 124.3(5) . .
C21 C20 C19 120.0(5) . .
C20 C21 H21 119.0 . .
C22 C21 C20 122.1(5) . .
C22 C21 H21 119.0 . .
O5 C22 C21 123.9(5) . .
O5 C22 C23 115.5(5) . .
C21 C22 C23 120.6(5) . .
C24 C23 C22 124.1(5) . .
C24 C23 C28 118.5(6) . .
C28 C23 C22 117.3(5) . .
C23 C24 H24 119.8 . .
C23 C24 C25 120.5(6) . .
C25 C24 H24 119.8 . .
C24 C25 H25 119.5 . .
C26 C25 C24 120.9(6) . .
C26 C25 H25 119.5 . .
C25 C26 H26 120.1 . .
C25 C26 C27 119.7(6) . .
C27 C26 H26 120.1 . .
C26 C27 H27 120.2 . .
C26 C27 C28 119.6(7) . .
C28 C27 H27 120.2 . .
C23 C28 H28 119.6 . .
C27 C28 C23 120.7(6) . .
C27 C28 H28 119.6 . .
C30 C29 H29 119.5 . .
C30 C29 C34 121.0(6) . .
C34 C29 H29 119.5 . .
C29 C30 H30 120.2 . .
C29 C30 C31 119.7(7) . .
C31 C30 H30 120.2 . .
C30 C31 H31 120.1 . .
C32 C31 C30 119.8(7) . .
C32 C31 H31 120.1 . .
C31 C32 H32 119.5 . .
C31 C32 C33 121.1(7) . .
C33 C32 H32 119.5 . .
C32 C33 H33 120.0 . .
C32 C33 C34 120.0(7) . .
C34 C33 H33 120.0 . .
C29 C34 C33 118.4(6) . .
C29 C34 C35 118.4(5) . .
C33 C34 C35 123.1(6) . .
O6 C35 C34 116.4(5) . .
O6 C35 C36 124.5(5) . .
C36 C35 C34 118.9(5) . .
C35 C36 H36 118.4 . .
C37 C36 C35 123.2(5) . .
C37 C36 H36 118.4 . .
O7 C37 C36 123.9(5) . .
O7 C37 C38 115.1(5) . .
C36 C37 C38 120.9(5) . .
C39 C38 C37 123.4(5) . .
C43 C38 C37 118.4(5) . .
C43 C38 C39 118.2(6) . .
C38 C39 H39 119.9 . .
C38 C39 C40 120.1(6) . .
C40 C39 H39 119.9 . .
C39 C40 H40 119.6 . .
C41 C40 C39 120.9(6) . .
C41 C40 H40 119.6 . .
C40 C41 H41 120.4 . .
C40 C41 C42 119.3(6) . .
C42 C41 H41 120.4 . .
C41 C42 H42 120.0 . .
C43 C42 C41 120.1(6) . .
C43 C42 H42 120.0 . .
C38 C43 H43 119.3 . .
C42 C43 C38 121.4(6) . .
C42 C43 H43 119.3 . .
C45 C44 H44 119.3 . .
C45 C44 C49 121.4(6) . .
C49 C44 H44 119.3 . .
C44 C45 H45 119.5 . .
C46 C45 C44 121.0(6) . .
C46 C45 H45 119.5 . .
C45 C46 H46 120.6 . .
C45 C46 C47 118.8(6) . .
C47 C46 H46 120.6 . .
C46 C47 H47 120.1 . .
C48 C47 C46 119.9(6) . .
C48 C47 H47 120.1 . .
C47 C48 H48 119.2 . .
C47 C48 C49 121.6(6) . .
C49 C48 H48 119.2 . .
C44 C49 C48 117.3(5) . .
C44 C49 C50 118.9(5) . .
C48 C49 C50 123.8(5) . .
O8 C50 C49 116.7(5) . .
O8 C50 C51 122.5(5) . .
C51 C50 C49 120.8(5) . .
C50 C51 H51 118.1 . .
C52 C51 C50 123.7(5) . .
C52 C51 H51 118.1 . .
O9 C52 C51 125.3(5) . .
O9 C52 C53 116.2(5) . .
C51 C52 C53 118.5(5) . .
C54 C53 C52 120.8(5) . .
C54 C53 C58 119.2(5) . .
C58 C53 C52 120.0(5) . .
C53 C54 H54 119.6 . .
C53 C54 C55 120.8(6) . .
C55 C54 H54 119.6 . .
C54 C55 H55 120.3 . .
C54 C55 C56 119.4(6) . .
C56 C55 H55 120.3 . .
C55 C56 H56 119.9 . .
C57 C56 C55 120.1(6) . .
C57 C56 H56 119.9 . .
C56 C57 H57 120.1 . .
C58 C57 C56 119.8(6) . .
C58 C57 H57 120.1 . .
C53 C58 H58 119.7 . .
C57 C58 C53 120.6(6) . .
C57 C58 H58 119.7 . .
C60 C59 H59 119.1 . .
C60 C59 C64 121.8(6) . .
C64 C59 H59 119.1 . .
C59 C60 H60 120.7 . .
C59 C60 C61 118.7(7) . .
C61 C60 H60 120.7 . .
C60 C61 H61 119.7 . .
C62 C61 C60 120.6(6) . .
C62 C61 H61 119.7 . .
C61 C62 H62 120.0 . .
C63 C62 C61 120.0(6) . .
C63 C62 H62 120.0 . .
C62 C63 H63 119.9 . .
C62 C63 C64 120.2(7) . .
C64 C63 H63 119.9 . .
C59 C64 C63 118.6(6) . .
C59 C64 C65 119.4(5) . .
C63 C64 C65 121.9(6) . .
O10 C65 C64 115.2(5) . .
O10 C65 C66 125.7(5) . .
C66 C65 C64 119.1(5) . .
C65 C66 H66 118.5 . .
C67 C66 C65 123.1(6) . .
C67 C66 H66 118.5 . .
O11 C67 C66 123.7(5) . .
O11 C67 C68 115.7(5) . .
C66 C67 C68 120.5(5) . .
C69 C68 C67 123.5(6) . .
C73 C68 C67 119.7(6) . .
C73 C68 C69 116.9(6) . .
C68 C69 H69 119.6 . .
C70 C69 C68 120.9(8) . .
C70 C69 H69 119.6 . .
C69 C70 H70 119.7 . .
C71 C70 C69 120.6(8) . .
C71 C70 H70 119.7 . .
C70 C71 H71 120.3 . .
C70 C71 C72 119.4(7) . .
C72 C71 H71 120.3 . .
C71 C72 H72 119.9 . .
C71 C72 C73 120.2(7) . .
C73 C72 H72 119.9 . .
C68 C73 C72 122.0(6) . .
C68 C73 H73 119.0 . .
C72 C73 H73 119.0 . .
O12 C74 N5 128.0(7) . .
O12 C74 H74 116.0 . .
N5 C74 H74 116.0 . .
N5 C75 H75A 109.5 . .
N5 C75 H75B 109.5 . .
N5 C75 H75C 109.5 . .
H75A C75 H75B 109.5 . .
H75A C75 H75C 109.5 . .
H75B C75 H75C 109.5 . .
N5 C76 H76A 109.5 . .
N5 C76 H76B 109.5 . .
N5 C76 H76C 109.5 . .
H76A C76 H76B 109.5 . .
H76A C76 H76C 109.5 . .
H76B C76 H76C 109.5 . .
Cl1 C77 Cl2 113.0(5) . .
Cl1 C77 H77A 109.0 . .
Cl1 C77 H77B 109.0 . .
Cl2 C77 H77A 109.0 . .
Cl2 C77 H77B 109.0 . .
H77A C77 H77B 107.8 . .
N6 C78 C79 177.5(11) . .
C78 C79 H79A 109.5 . .
C78 C79 H79B 109.5 . .
C78 C79 H79C 109.5 . .
H79A C79 H79B 109.5 . .
H79A C79 H79C 109.5 . .
H79B C79 H79C 109.5 . .
O13 C80 C81 169.0(15) . .

loop_
_geom_bond_atom_site_label_1
_geom_bond_atom_site_label_2
_geom_bond_distance
_geom_bond_site_symmetry_2
Y1 Y1 3.8111(9) 3_656
Y1 O1 2.367(3) 3_656
Y1 O1 2.341(3) .
Y1 O2 2.300(4) .
Y1 O4 2.288(4) .
Y1 O5 2.299(4) .
Y1 O12 2.336(4) .
Y1 N1 2.441(4) .
Y1 N2 2.535(4) .
Y2 O6 2.318(4) .
Y2 O7 2.264(4) .
Y2 O8 2.298(3) .
Y2 O9 2.383(3) .
Y2 O10 2.313(4) .
Y2 O11 2.303(4) .
Y2 N3 2.545(4) .
Y2 N4 2.534(4) .
O1 Y1 2.367(3) 3_656
O1 C2 1.343(6) .
O2 C11 1.268(6) .
O3 H3 0.8400 .
O3 N4 1.383(5) .
O4 C20 1.258(6) .
O5 C22 1.258(6) .
O6 C35 1.257(6) .
O7 C37 1.275(6) .
O8 C50 1.260(6) .
O9 C52 1.281(6) .
O10 C65 1.272(7) .
O11 C67 1.270(7) .
O12 C74 1.232(7) .
N1 C1 1.362(6) .
N1 C9 1.338(6) .
N2 N3 1.387(6) .
N2 C10 1.282(7) .
N3 C11 1.336(7) .
N4 C12 1.273(7) .
N5 C74 1.297(8) .
N5 C75 1.460(11) .
N5 C76 1.420(10) .
C1 C2 1.421(7) .
C1 C6 1.427(7) .
C2 C3 1.387(7) .
C3 H3A 0.9500 .
C3 C4 1.407(8) .
C4 H4 0.9500 .
C4 C5 1.355(8) .
C5 H5 0.9500 .
C5 C6 1.406(7) .
C6 C7 1.410(8) .
C7 H7 0.9500 .
C7 C8 1.363(8) .
C8 H8 0.9500 .
C8 C9 1.394(8) .
C9 C10 1.466(7) .
C10 H10 0.9500 .
C11 C12 1.499(7) .
C12 C13 1.487(8) .
C13 H13A 0.9800 .
C13 H13B 0.9800 .
C13 H13C 0.9800 .
C14 H14 0.9500 .
C14 C15 1.379(9) .
C14 C19 1.383(9) .
C15 H15 0.9500 .
C15 C16 1.351(10) .
C16 H16 0.9500 .
C16 C17 1.371(10) .
C17 H17 0.9500 .
C17 C18 1.389(9) .
C18 H18 0.9500 .
C18 C19 1.387(8) .
C19 C20 1.502(7) .
C20 C21 1.409(8) .
C21 H21 0.9500 .
C21 C22 1.402(7) .
C22 C23 1.504(8) .
C23 C24 1.376(8) .
C23 C28 1.384(8) .
C24 H24 0.9500 .
C24 C25 1.377(9) .
C25 H25 0.9500 .
C25 C26 1.355(10) .
C26 H26 0.9500 .
C26 C27 1.381(10) .
C27 H27 0.9500 .
C27 C28 1.382(9) .
C28 H28 0.9500 .
C29 H29 0.9500 .
C29 C30 1.383(9) .
C29 C34 1.393(9) .
C30 H30 0.9500 .
C30 C31 1.388(10) .
C31 H31 0.9500 .
C31 C32 1.366(11) .
C32 H32 0.9500 .
C32 C33 1.385(10) .
C33 H33 0.9500 .
C33 C34 1.394(9) .
C34 C35 1.513(8) .
C35 C36 1.402(8) .
C36 H36 0.9500 .
C36 C37 1.401(8) .
C37 C38 1.494(8) .
C38 C39 1.387(8) .
C38 C43 1.386(8) .
C39 H39 0.9500 .
C39 C40 1.393(9) .
C40 H40 0.9500 .
C40 C41 1.367(9) .
C41 H41 0.9500 .
C41 C42 1.383(9) .
C42 H42 0.9500 .
C42 C43 1.375(9) .
C43 H43 0.9500 .
C44 H44 0.9500 .
C44 C45 1.376(8) .
C44 C49 1.378(8) .
C45 H45 0.9500 .
C45 C46 1.369(9) .
C46 H46 0.9500 .
C46 C47 1.384(9) .
C47 H47 0.9500 .
C47 C48 1.383(9) .
C48 H48 0.9500 .
C48 C49 1.388(8) .
C49 C50 1.502(8) .
C50 C51 1.411(8) .
C51 H51 0.9500 .
C51 C52 1.376(8) .
C52 C53 1.504(8) .
C53 C54 1.380(8) .
C53 C58 1.394(8) .
C54 H54 0.9500 .
C54 C55 1.386(8) .
C55 H55 0.9500 .
C55 C56 1.391(9) .
C56 H56 0.9500 .
C56 C57 1.387(10) .
C57 H57 0.9500 .
C57 C58 1.377(8) .
C58 H58 0.9500 .
C59 H59 0.9500 .
C59 C60 1.373(9) .
C59 C64 1.387(9) .
C60 H60 0.9500 .
C60 C61 1.392(10) .
C61 H61 0.9500 .
C61 C62 1.388(10) .
C62 H62 0.9500 .
C62 C63 1.376(9) .
C63 H63 0.9500 .
C63 C64 1.401(9) .
C64 C65 1.499(8) .
C65 C66 1.390(8) .
C66 H66 0.9500 .
C66 C67 1.388(9) .
C67 C68 1.509(8) .
C68 C69 1.391(10) .
C68 C73 1.357(9) .
C69 H69 0.9500 .
C69 C70 1.387(11) .
C70 H70 0.9500 .
C70 C71 1.349(11) .
C71 H71 0.9500 .
C71 C72 1.357(10) .
C72 H72 0.9500 .
C72 C73 1.384(9) .
C73 H73 0.9500 .
C74 H74 0.9500 .
C75 H75A 0.9800 .
C75 H75B 0.9800 .
C75 H75C 0.9800 .
C76 H76A 0.9800 .
C76 H76B 0.9800 .
C76 H76C 0.9800 .
Cl1 C77 1.727(9) .
Cl2 C77 1.762(10) .
C77 H77A 0.9900 .
C77 H77B 0.9900 .
N6 C78 1.091(10) .
C78 C79 1.476(8) .
C79 H79A 0.9800 .
C79 H79B 0.9800 .
C79 H79C 0.9800 .
O13 C80 1.085(8) .
C80 C81 1.524(8) .

loop_
_geom_hbond_atom_site_label_D
_geom_hbond_atom_site_label_H
_geom_hbond_atom_site_label_A
_geom_hbond_distance_DH
_geom_hbond_distance_HA
_geom_hbond_distance_DA
_geom_hbond_angle_DHA
O3 H3 O9 0.84 1.89 2.602(5) 141.3

loop_
_geom_torsion_atom_site_label_1
_geom_torsion_atom_site_label_2
_geom_torsion_atom_site_label_3
_geom_torsion_atom_site_label_4
_geom_torsion
_geom_torsion_site_symmetry_1
Y1 O1 C2 C1 7.7(5) .
Y1 O1 C2 C1 -142.7(3) 3_656
Y1 O1 C2 C3 -171.0(4) .
Y1 O1 C2 C3 38.5(6) 3_656
Y1 O2 C11 N3 1.5(7) .
Y1 O2 C11 C12 -177.9(3) .
Y1 O4 C20 C19 151.6(4) .
Y1 O4 C20 C21 -31.9(8) .
Y1 O5 C22 C21 12.7(8) .
Y1 O5 C22 C23 -169.1(3) .
Y1 O12 C74 N5 167.8(5) .
Y1 N1 C1 C2 -6.8(5) .
Y1 N1 C1 C6 171.0(4) .
Y1 N1 C9 C8 -170.9(4) .
Y1 N1 C9 C10 5.1(6) .
Y1 N2 N3 Y2 -176.5(2) .
Y1 N2 N3 C11 -1.1(5) .
Y1 N2 C10 C9 -0.9(6) .
Y2 O6 C35 C34 147.2(4) .
Y2 O6 C35 C36 -28.5(8) .
Y2 O7 C37 C36 19.9(8) .
Y2 O7 C37 C38 -157.1(4) .
Y2 O8 C50 C49 -159.3(4) .
Y2 O8 C50 C51 19.2(9) .
Y2 O9 C52 C51 -2.1(8) .
Y2 O9 C52 C53 177.8(3) .
Y2 O10 C65 C64 -167.9(4) .
Y2 O10 C65 C66 10.1(9) .
Y2 O11 C67 C66 -16.1(9) .
Y2 O11 C67 C68 161.7(4) .
Y2 N3 C11 O2 175.9(4) .
Y2 N3 C11 C12 -4.8(6) .
Y2 N4 C12 C11 6.2(6) .
Y2 N4 C12 C13 -173.9(4) .
O1 C2 C3 C4 179.3(5) .
O2 C11 C12 N4 178.7(5) .
O2 C11 C12 C13 -1.2(8) .
O3 N4 C12 C11 -178.7(4) .
O3 N4 C12 C13 1.2(8) .
O4 C20 C21 C22 2.5(9) .
O5 C22 C23 C24 -164.7(5) .
O5 C22 C23 C28 14.2(8) .
O6 C35 C36 C37 0.1(9) .
O7 C37 C38 C39 -162.8(6) .
O7 C37 C38 C43 16.7(8) .
O8 C50 C51 C52 -6.3(9) .
O9 C52 C53 C54 -45.9(7) .
O9 C52 C53 C58 134.4(5) .
O10 C65 C66 C67 0.1(10) .
O11 C67 C68 C69 -172.9(7) .
O11 C67 C68 C73 6.6(9) .
N1 C1 C2 O1 -0.3(6) .
N1 C1 C2 C3 178.6(4) .
N1 C1 C6 C5 -178.7(5) .
N1 C1 C6 C7 -0.4(7) .
N1 C9 C10 N2 -2.6(7) .
N2 N3 C11 O2 -0.1(7) .
N2 N3 C11 C12 179.2(4) .
N3 N2 C10 C9 -177.7(4) .
N3 C11 C12 N4 -0.8(7) .
N3 C11 C12 C13 179.3(5) .
C1 N1 C9 C8 -1.7(7) .
C1 N1 C9 C10 174.4(4) .
C1 C2 C3 C4 0.6(7) .
C1 C6 C7 C8 0.1(8) .
C2 C1 C6 C5 -0.9(7) .
C2 C1 C6 C7 177.3(5) .
C2 C3 C4 C5 -1.7(8) .
C3 C4 C5 C6 1.5(9) .
C4 C5 C6 C1 -0.1(8) .
C4 C5 C6 C7 -178.2(5) .
C5 C6 C7 C8 178.3(5) .
C6 C1 C2 O1 -178.1(4) .
C6 C1 C2 C3 0.7(7) .
C6 C7 C8 C9 -0.6(8) .
C7 C8 C9 N1 1.4(8) .
C7 C8 C9 C10 -174.4(5) .
C8 C9 C10 N2 173.5(5) .
C9 N1 C1 C2 -176.7(4) .
C9 N1 C1 C6 1.2(7) .
C10 N2 N3 Y2 0.3(7) .
C10 N2 N3 C11 175.7(5) .
C14 C15 C16 C17 4.0(14) .
C14 C19 C20 O4 22.9(8) .
C14 C19 C20 C21 -153.8(6) .
C15 C14 C19 C18 -5.6(10) .
C15 C14 C19 C20 175.0(7) .
C15 C16 C17 C18 -5.4(13) .
C16 C17 C18 C19 1.3(10) .
C17 C18 C19 C14 4.1(9) .
C17 C18 C19 C20 -176.5(6) .
C18 C19 C20 O4 -156.5(5) .
C18 C19 C20 C21 26.8(8) .
C19 C14 C15 C16 1.6(13) .
C19 C20 C21 C22 178.8(5) .
C20 C21 C22 O5 7.0(8) .
C20 C21 C22 C23 -171.1(5) .
C21 C22 C23 C24 13.6(8) .
C21 C22 C23 C28 -167.5(6) .
C22 C23 C24 C25 177.8(6) .
C22 C23 C28 C27 -177.1(7) .
C23 C24 C25 C26 0.1(11) .
C24 C23 C28 C27 1.9(10) .
C24 C25 C26 C27 0.1(12) .
C25 C26 C27 C28 0.6(13) .
C26 C27 C28 C23 -1.6(12) .
C28 C23 C24 C25 -1.1(9) .
C29 C30 C31 C32 -0.4(10) .
C29 C34 C35 O6 -22.0(7) .
C29 C34 C35 C36 154.0(5) .
C30 C29 C34 C33 3.3(9) .
C30 C29 C34 C35 -173.2(5) .
C30 C31 C32 C33 2.6(11) .
C31 C32 C33 C34 -1.8(11) .
C32 C33 C34 C29 -1.1(9) .
C32 C33 C34 C35 175.2(6) .
C33 C34 C35 O6 161.7(6) .
C33 C34 C35 C36 -22.4(8) .
C34 C29 C30 C31 -2.6(9) .
C34 C35 C36 C37 -175.5(5) .
C35 C36 C37 O7 4.9(9) .
C35 C36 C37 C38 -178.2(5) .
C36 C37 C38 C39 20.1(9) .
C36 C37 C38 C43 -160.4(6) .
C37 C38 C39 C40 179.0(6) .
C37 C38 C43 C42 -179.9(6) .
C38 C39 C40 C41 0.4(11) .
C39 C38 C43 C42 -0.3(10) .
C39 C40 C41 C42 0.7(11) .
C40 C41 C42 C43 -1.5(11) .
C41 C42 C43 C38 1.4(11) .
C43 C38 C39 C40 -0.5(10) .
C44 C45 C46 C47 1.9(10) .
C44 C49 C50 O8 -2.0(8) .
C44 C49 C50 C51 179.6(6) .
C45 C44 C49 C48 -1.1(9) .
C45 C44 C49 C50 177.9(6) .
C45 C46 C47 C48 -1.9(11) .
C46 C47 C48 C49 0.5(11) .
C47 C48 C49 C44 1.0(10) .
C47 C48 C49 C50 -177.9(6) .
C48 C49 C50 O8 177.0(6) .
C48 C49 C50 C51 -1.5(9) .
C49 C44 C45 C46 -0.4(10) .
C49 C50 C51 C52 172.0(5) .
C50 C51 C52 O9 -1.0(9) .
C50 C51 C52 C53 179.2(5) .
C51 C52 C53 C54 134.0(6) .
C51 C52 C53 C58 -45.8(7) .
C52 C53 C54 C55 -177.6(5) .
C52 C53 C58 C57 178.5(5) .
C53 C54 C55 C56 -0.9(8) .
C54 C53 C58 C57 -1.3(8) .
C54 C55 C56 C57 -1.2(9) .
C55 C56 C57 C58 2.1(9) .
C56 C57 C58 C53 -0.8(9) .
C58 C53 C54 C55 2.2(8) .
C59 C60 C61 C62 -0.2(12) .
C59 C64 C65 O10 30.8(8) .
C59 C64 C65 C66 -147.4(6) .
C60 C59 C64 C63 -2.1(10) .
C60 C59 C64 C65 -179.2(6) .
C60 C61 C62 C63 -1.2(12) .
C61 C62 C63 C64 0.9(11) .
C62 C63 C64 C59 0.6(10) .
C62 C63 C64 C65 177.7(6) .
C63 C64 C65 O10 -146.2(6) .
C63 C64 C65 C66 35.6(9) .
C64 C59 C60 C61 1.8(11) .
C64 C65 C66 C67 178.1(6) .
C65 C66 C67 O11 2.5(10) .
C65 C66 C67 C68 -175.2(6) .
C66 C67 C68 C69 5.0(10) .
C66 C67 C68 C73 -175.6(6) .
C67 C68 C69 C70 176.9(8) .
C67 C68 C73 C72 -177.2(6) .
C68 C69 C70 C71 0.4(15) .
C69 C68 C73 C72 2.3(10) .
C69 C70 C71 C72 2.1(14) .
C70 C71 C72 C73 -2.4(12) .
C71 C72 C73 C68 0.2(11) .
C73 C68 C69 C70 -2.5(12) .
C75 N5 C74 O12 -8.3(11) .
C76 N5 C74 O12 179.8(7) .
